data_7227042
loop_
_publ_author_name
'Harrison, William T. A.'
'Nenoff, Tina M.'
'Eddy, Michael, M.'
'Martin, Theresa E.'
'Stucky, Galen, D.'

_publ_section_title
;
 Organic templates in zincophosphates synthesis :
 Zn5(PO4)2(HPO4)4.H2O.2H2N2C6H12, containing two distinct eight-ring
 channels and Zn3(PO4)(HPO4)2.HN2C6H12, containing tetrahedral three-rings
 and Zn-N bonds
;
_journal_name_full 'Journal of Materials Chemistry'
_journal_page_first 1127
_journal_page_last 1134
_journal_paper_doi 10.1039/JM9920201127
_journal_volume 2
_journal_year 1992
_chemical_formula_sum 'C6 N2 O12 P3 Zn3'
_chemical_formula_weight 596.27
_space_group_IT_number 19
_symmetry_cell_setting orthorhombic
_symmetry_Int_Tables_number 19
_symmetry_space_group_name_Hall 'P 2ac 2ab'
_symmetry_space_group_name_H-M 'P 21 21 21'
_cell_angle_alpha 90
_cell_angle_beta 90
_cell_angle_gamma 90
_cell_formula_units_Z 4
_cell_length_a 11.095(2)
_cell_length_b 16.413(2)
_cell_length_c 8.263(1)
_cell_volume 1504.7(4)
_diffrn_ambient_temperature 298
_diffrn_radiation_probe x-ray
_diffrn_radiation_type MoK\a
_diffrn_radiation_wavelength 0.71073
_exptl_absorpt_coefficient_mu 5.251
_exptl_crystal_density_diffrn 2.6321
_refine_ls_number_reflns 1321
_refine_ls_R_factor_gt 0.0571
_refine_ls_wR_factor_gt 0.0589
_cod_data_source_file J-Mater-Chem-1992-2-1127-1134-2.cif
_cod_data_source_block 1
_cod_depositor_comments
;
 Changing the _chemical_formula_sum data item value from
 'C6 H15 N2 P3 Zn3 o12' to 'C6 N2 O12 P3 Zn3'.

 Antanas Vaitkus,
 2017-01-04

y atomic coordinate for P3 changed from -0.1260 to 0.1260
;
_cod_original_formula_sum 'H15 C6 N2 o12 P3 Zn3'
_cod_database_code 7227042

loop_
_symmetry_equiv_pos_site_id
_symmetry_equiv_pos_as_xyz
1 x,y,z
2 1/2-x,-y,1/2+z
3 1/2+x,1/2-y,-z
4 -x,1/2+y,1/2-z

loop_
_atom_site_label
_atom_site_type_symbol
_atom_site_thermal_displace_type
_atom_site_fract_x
_atom_site_fract_y
_atom_site_fract_z
_atom_site_occupancy
_atom_site_U_iso_or_equiv
_atom_site_calc_flag
_atom_site_refinement_flags
_atom_site_disorder_assembly
_atom_site_disorder_group
Zn1 Zn Uiso 0.4020(2) 0.01690(10) 0.5796(2) 1.000 0.0166 . . . .
Zn2 Zn Uiso 0.0968(2) 0.01980(10) 0.5915(2) 1.000 0.0168 . . . .
Zn3 Zn Uiso 0.2810(2) -0.28800(10) 0.7241(2) 1.000 0.0195 . . . .
P1 P Uiso 0.2456(4) -0.0944(2) 0.8022(5) 1.000 0.0158 . . . .
P2 P Uiso 0.5415(4) -0.1175(3) 0.3865(6) 1.000 0.0172 . . . .
P3 P Uiso 0.4813(4) 0.1260(3) 0.8809(6) 1.000 0.0169 . . . .
O1 O Uiso 0.2510(10) -0.0240(6) 0.6740(10) 1.000 0.0163 . . . .
O2 O Uiso 0.5170(10) -0.0676(9) 0.533(2) 1.000 0.0248 . . . .
O3 O Uiso 0.4870(10) 0.0879(8) 0.716(2) 1.000 0.0186 . . . .
O4 O Uiso 0.3710(10) 0.0839(8) 0.394(2) 1.000 0.0206 . . . .
O5 O Uiso 0.1460(10) 0.0892(7) 0.413(2) 1.000 0.0178 . . . .
O6 O Uiso -0.0140(10) 0.0753(9) 0.733(2) 1.000 0.0205 . . . .
O7 O Uiso -0.0040(10) -0.0681(9) 0.518(2) 1.000 0.0235 . . . .
O8 O Uiso 0.2460(10) -0.1741(6) 0.7070(10) 1.000 0.0186 . . . .
O9 O Uiso 0.5673(9) 0.1986(7) 0.887(2) 1.000 0.0137 . . . .
O10 O Uiso 0.6710(10) -0.1432(8) 0.399(2) 1.000 0.0249 . . . .
O11 O Uiso 0.4610(10) -0.1946(8) 0.386(2) 1.000 0.0298 . . . .
O12 O Uiso 0.3500(10) 0.1604(8) 0.904(2) 1.000 0.0155 . . . .
N1 N Uiso 0.2610(10) -0.3261(7) 0.9620(10) 1.000 0.0150 . . . .
N2 N Uiso 0.2130(10) -0.3721(9) 1.247(2) 1.000 0.0236 . . . .
C1 C Uiso 0.256(2) -0.4160(10) 0.971(2) 1.000 0.0196 . . . .
C2 C Uiso 0.356(2) -0.2970(10) 1.080(2) 1.000 0.0254 . . . .
C3 C Uiso 0.1420(10) -0.2930(10) 1.018(2) 1.000 0.0142 . . . .
C4 C Uiso 0.247(2) -0.4430(10) 1.148(2) 1.000 0.0285 . . . .
C5 C Uiso 0.312(2) -0.3160(10) 1.249(2) 1.000 0.0198 . . . .
C6 C Uiso 0.107(2) -0.3310(10) 1.174(2) 1.000 0.0168 . . . .

loop_
_atom_type_symbol
_atom_type_description
_atom_type_scat_dispersion_real
_atom_type_scat_dispersion_imag
_atom_type_scat_source
C C 0.0033 0.0016 ' International Tables Vol C Tables 4.2.6.8 and 6.1.1.4'
N N 0.0061 0.0033 ' International Tables Vol C Tables 4.2.6.8 and 6.1.1.4'
O O 0.0106 0.0060 ' International Tables Vol C Tables 4.2.6.8 and 6.1.1.4'
P P 0.1023 0.0942 ' International Tables Vol C Tables 4.2.6.8 and 6.1.1.4'
Zn Zn 0.2839 1.4301 ' International Tables Vol C Tables 4.2.6.8 and 6.1.1.4'

loop_
_geom_angle_atom_site_label_1
_geom_angle_atom_site_label_2
_geom_angle_atom_site_label_3
_geom_angle
_geom_angle_site_symmetry_1
_geom_angle_site_symmetry_2
_geom_angle_site_symmetry_3
_geom_angle_publ_flag
O1 Zn1 O2 113.5(5) . . . yes
O1 Zn1 O3 113.7(5) . . . yes
O1 Zn1 O4 111.1(4) . . . yes
O2 Zn1 O3 103.6(6) . . . yes
O2 Zn1 O4 111.9(6) . . . yes
O3 Zn1 O4 102.4(6) . . . yes
O1 Zn2 O5 103.4(4) . . . yes
O1 Zn2 O6 121.0(5) . . . yes
O1 Zn2 O7 109.8(5) . . . yes
O5 Zn2 O6 111.3(6) . . . yes
O5 Zn2 O7 111.3(6) . . . yes
O6 Zn2 O7 100.1(6) . . . yes
O8 Zn3 N1 110.0(4) . . . yes
O8 Zn3 O10 113.6(5) . . 3_446 yes
O8 Zn3 O9 104.7(5) . . 4_646 yes
O10 Zn3 N1 104.7(6) 3_446 . . yes
O9 Zn3 N1 120.6(5) 4_646 . . yes
O9 Zn3 O10 103.4(6) 4_646 . 3_446 yes
O1 P1 O8 106.5(5) . . . yes
O1 P1 O4 106.7(7) . . 2_555 yes
O1 P1 O5 109.7(7) . . 2_555 yes
O4 P1 O8 111.1(7) 2_555 . . yes
O5 P1 O8 111.0(6) 2_555 . . yes
O4 P1 O5 111.8(8) 2_555 . 2_555 yes
O2 P2 O10 105.9(8) . . . yes
O2 P2 O11 110.3(8) . . . yes
O2 P2 O6 113.8(9) . . 2_554 yes
O10 P2 O11 108.8(7) . . . yes
O6 P2 O10 112.9(8) 2_554 . . yes
O6 P2 O11 105.2(8) 2_554 . . yes
O3 P3 O9 109.2(8) . . . yes
O3 P3 O12 107.4(8) . . . yes
O3 P3 O7 114.5(9) . . 2_555 yes
O9 P3 O12 107.1(7) . . . yes
O7 P3 O9 111.4(8) 2_555 . . yes
O7 P3 O12 106.9(8) 2_555 . . yes
Zn1 O1 Zn2 118.5(5) . . . yes
Zn1 O1 P1 123.5(6) . . . yes
Zn2 O1 P1 117.9(6) . . . yes
Zn1 O2 P2 133.0(9) . . . yes
Zn1 O3 P3 141.6(8) . . . yes
Zn1 O4 P1 128.4(8) . . 2_554 yes
Zn2 O5 P1 135.7(7) . . 2_554 yes
Zn2 O6 P2 151.1(9) . . 2_555 yes
Zn2 O7 P3 128.0(8) . . 2_554 yes
Zn3 O8 P1 143.1(6) . . . yes
Zn3 O9 P3 128.2(8) 4_656 . . yes
Zn3 O10 P2 136.6(10) 3_546 . . yes
Zn3 N1 C1 110.6(8) . . . yes
Zn3 N1 C2 116.2(9) . . . yes
Zn3 N1 C3 106.1(8) . . . yes
C1 N1 C2 108.0(12) . . . yes
C1 N1 C3 108.2(12) . . . yes
C2 N1 C3 107.5(11) . . . yes
C4 N2 C5 108.5(14) . . . yes
C4 N2 C6 109.7(14) . . . yes
C5 N2 C6 108.7(14) . . . yes
N1 C1 C4 109.8(12) . . . yes
N1 C2 C5 107.8(15) . . . yes
N1 C3 C6 110.2(13) . . . yes
N2 C4 C1 108.6(14) . . . yes
N2 C5 C2 111.7(15) . . . yes
N2 C6 C3 109.7(15) . . . yes

loop_
_geom_bond_atom_site_label_1
_geom_bond_atom_site_label_2
_geom_bond_distance
_geom_bond_site_symmetry_1
_geom_bond_site_symmetry_2
_geom_bond_publ_flag
Zn1 O1 1.966(11) . . yes
Zn1 O2 1.924(13) . . yes
Zn1 O3 1.876(14) . . yes
Zn1 O4 1.918(15) . . yes
Zn2 O1 1.977(11) . . yes
Zn2 O5 1.942(15) . . yes
Zn2 O6 1.926(14) . . yes
Zn2 O7 1.924(14) . . yes
Zn3 O8 1.915(10) . . yes
Zn3 N1 2.075(9) . . yes
Zn3 O10 1.949(14) . 3_446 yes
Zn3 O9 1.930(12) . 4_646 yes
P1 O1 1.569(10) . . yes
P1 O8 1.526(10) . . yes
P1 O4 1.510(13) . 2_555 yes
P1 O5 1.514(14) . 2_555 yes
P2 O2 1.487(17) . . yes
P2 O10 1.501(12) . . yes
P2 O11 1.549(13) . . yes
P2 O6 1.477(17) . 2_554 yes
P3 O3 1.501(17) . . yes
P3 O9 1.527(12) . . yes
P3 O12 1.574(12) . . yes
P3 O7 1.500(16) . 2_555 yes
N1 C1 1.48(2) . . yes
N1 C2 1.51(2) . . yes
N1 C3 1.501(17) . . yes
N2 C4 1.47(2) . . yes
N2 C5 1.43(2) . . yes
N2 C6 1.48(2) . . yes
C1 C4 1.53(2) . . no
C2 C5 1.51(2) . . no
C3 C6 1.48(2) . . no

loop_
_geom_torsion_atom_site_label_1
_geom_torsion_atom_site_label_2
_geom_torsion_atom_site_label_3
_geom_torsion_atom_site_label_4
_geom_torsion
_geom_torsion_site_symmetry_1
_geom_torsion_site_symmetry_2
_geom_torsion_site_symmetry_3
_geom_torsion_site_symmetry_4
_geom_torsion_publ_flag
O2 Zn1 O1 Zn2 -135.7(6) . . . . no
O2 Zn1 O1 P1 39.5(9) . . . . no
O3 Zn1 O1 Zn2 106.2(6) . . . . no
O3 Zn1 O1 P1 -78.6(8) . . . . no
O4 Zn1 O1 Zn2 -8.7(7) . . . . no
O4 Zn1 O1 P1 166.5(7) . . . . no
O1 Zn1 O2 P2 91.6(12) . . . . no
O3 Zn1 O2 P2 -144.6(11) . . . . no
O4 Zn1 O2 P2 -35.0(13) . . . . no
O1 Zn1 O3 P3 0.9(16) . . . . no
O2 Zn1 O3 P3 -122.7(14) . . . . no
O4 Zn1 O3 P3 120.9(14) . . . . no
O1 Zn1 O4 P1 -11.9(12) . . . 2_554 no
O2 Zn1 O4 P1 116.0(11) . . . 2_554 no
O3 Zn1 O4 P1 -133.7(11) . . . 2_554 no
O5 Zn2 O1 Zn1 5.3(7) . . . . no
O5 Zn2 O1 P1 -170.2(6) . . . . no
O6 Zn2 O1 Zn1 -120.1(6) . . . . no
O6 Zn2 O1 P1 64.4(8) . . . . no
O7 Zn2 O1 Zn1 124.2(7) . . . . no
O7 Zn2 O1 P1 -51.3(8) . . . . no
O1 Zn2 O5 P1 23.2(13) . . . 2_554 no
O6 Zn2 O5 P1 154.6(11) . . . 2_554 no
O7 Zn2 O5 P1 -94.7(12) . . . 2_554 no
O1 Zn2 O6 P2 17(2) . . . 2_555 no
O5 Zn2 O6 P2 -105(2) . . . 2_555 no
O7 Zn2 O6 P2 137(2) . . . 2_555 no
O1 Zn2 O7 P3 -64.1(12) . . . 2_554 no
O5 Zn2 O7 P3 49.9(12) . . . 2_554 no
O6 Zn2 O7 P3 167.6(11) . . . 2_554 no
N1 Zn3 O8 P1 26.8(13) . . . . no
O10 Zn3 O8 P1 143.7(12) 3_446 . . . no
O9 Zn3 O8 P1 -104.3(12) 4_646 . . . no
O8 Zn3 N1 C1 165.2(11) . . . . no
O8 Zn3 N1 C2 -71.3(11) . . . . no
O8 Zn3 N1 C3 48.0(9) . . . . no
O10 Zn3 N1 C1 42.8(12) 3_446 . . . no
O10 Zn3 N1 C2 166.3(10) 3_446 . . . no
O10 Zn3 N1 C3 -74.4(9) 3_446 . . . no
O9 Zn3 N1 C1 -72.9(12) 4_646 . . . no
O9 Zn3 N1 C2 50.6(12) 4_646 . . . no
O9 Zn3 N1 C3 169.9(8) 4_646 . . . no
O8 Zn3 O10 P2 -71.0(14) . . 3_446 3_446 no
N1 Zn3 O10 P2 49.1(14) . . 3_446 3_446 no
O8 Zn3 O9 P3 165.0(10) . . 4_646 4_646 no
N1 Zn3 O9 P3 40.5(13) . . 4_646 4_646 no
O8 P1 O1 Zn1 -84.9(8) . . . . no
O8 P1 O1 Zn2 90.3(7) . . . . no
O4 P1 O1 Zn1 156.4(7) 2_555 . . . no
O4 P1 O1 Zn2 -28.4(8) 2_555 . . . no
O5 P1 O1 Zn1 35.2(9) 2_555 . . . no
O5 P1 O1 Zn2 -149.6(7) 2_555 . . . no
O1 P1 O8 Zn3 158.2(11) . . . . no
O4 P1 O8 Zn3 -86.0(13) 2_555 . . . no
O5 P1 O8 Zn3 38.9(14) 2_555 . . . no
O1 P1 O4 Zn1 -85.9(11) . . 2_555 2_555 no
O8 P1 O4 Zn1 158.5(9) . . 2_555 2_555 no
O1 P1 O5 Zn2 75.0(13) . . 2_555 2_555 no
O8 P1 O5 Zn2 -167.7(10) . . 2_555 2_555 no
O10 P2 O2 Zn1 154.9(11) . . . . no
O11 P2 O2 Zn1 -87.6(13) . . . . no
O6 P2 O2 Zn1 30.3(14) 2_554 . . . no
O2 P2 O10 Zn3 176.2(12) . . . 3_546 no
O11 P2 O10 Zn3 57.7(15) . . . 3_546 no
O6 P2 O10 Zn3 -58.7(15) 2_554 . . 3_546 no
O2 P2 O6 Zn2 -58(2) . . 2_554 2_554 no
O10 P2 O6 Zn2 -178.5(18) . . 2_554 2_554 no
O11 P2 O6 Zn2 63(2) . . 2_554 2_554 no
O9 P3 O3 Zn1 -162.9(12) . . . . no
O12 P3 O3 Zn1 -47.1(16) . . . . no
O7 P3 O3 Zn1 71.4(15) 2_555 . . . no
O3 P3 O9 Zn3 -32.8(13) . . . 4_656 no
O12 P3 O9 Zn3 -148.7(10) . . . 4_656 no
O7 P3 O9 Zn3 94.7(12) 2_555 . . 4_656 no
O3 P3 O7 Zn2 -69.0(12) . . 2_555 2_555 no
O9 P3 O7 Zn2 166.5(10) . . 2_555 2_555 no
O12 P3 O7 Zn2 49.8(13) . . 2_555 2_555 no
Zn3 N1 C1 C4 177.5(13) . . . . no
C2 N1 C1 C4 49.3(19) . . . . no
C3 N1 C1 C4 -66.7(18) . . . . no
Zn3 N1 C2 C5 168.4(10) . . . . no
C1 N1 C2 C5 -66.7(16) . . . . no
C3 N1 C2 C5 49.9(16) . . . . no
Zn3 N1 C3 C6 168.1(10) . . . . no
C1 N1 C3 C6 49.3(15) . . . . no
C2 N1 C3 C6 -67.1(15) . . . . no
C5 N2 C4 C1 -68.7(19) . . . . no
C6 N2 C4 C1 50(2) . . . . no
C4 N2 C5 C2 51.3(19) . . . . no
C6 N2 C5 C2 -67.9(18) . . . . no
C4 N2 C6 C3 -68.1(17) . . . . no
C5 N2 C6 C3 50.4(18) . . . . no
N1 C1 C4 N2 15(2) . . . . no
N1 C2 C5 N2 14.5(19) . . . . no
N1 C3 C6 N2 15.1(18) . . . . no
